data_4025995
loop_
_publ_author_name
'Yirong Zhou'
'Junfang Dong'
'Fanglin Zhang'
'Yuefa Gong'

_publ_section_title
;
 Synthesis of C1-Symmetric Chiral Secondary Diamines and Their
 Applications in the Asymmetric Copper(II)-Catalyzed Henry (Nitroaldol)
 Reactions
;
_journal_name_full 'Journal of Organic Chemistry'
_journal_page_first 588
_journal_page_last 600
_journal_paper_doi 10.1021/jo102124d
_journal_volume 76
_journal_year 2011
_chemical_formula_sum 'C17 H31 Cl2 Cu N3'
_chemical_formula_weight 411.89
_chemical_name_systematic
; 
 ? 
;
_space_group_IT_number 19
_symmetry_cell_setting orthorhombic
_symmetry_space_group_name_Hall 'P 2ac 2ab'
_symmetry_space_group_name_H-M 'P 21 21 21'
_atom_sites_solution_hydrogens geom
_atom_sites_solution_primary direct
_atom_sites_solution_secondary difmap
_audit_creation_method SHELXL-97
_cell_angle_alpha 90.00
_cell_angle_beta 90.00
_cell_angle_gamma 90.00
_cell_formula_units_Z 4
_cell_length_a 10.598(3)
_cell_length_b 12.828(4)
_cell_length_c 14.885(5)
_cell_measurement_reflns_used 8440
_cell_measurement_temperature 298(2)
_cell_measurement_theta_max 28.31
_cell_measurement_theta_min 2.36
_cell_volume 2023.6(11)
_computing_cell_refinement 'Bruker SMART'
_computing_data_collection 'Bruker SMART'
_computing_data_reduction 'Bruker SAINT'
_computing_molecular_graphics 'Bruker SHELXTL'
_computing_publication_material 'Bruker SHELXTL'
_computing_structure_refinement 'SHELXL-97 (Sheldrick, 1997)'
_computing_structure_solution 'SHELXS-97 (Sheldrick, 1990)'
_diffrn_ambient_temperature 298(2)
_diffrn_measured_fraction_theta_full 0.987
_diffrn_measured_fraction_theta_max 0.987
_diffrn_measurement_device_type 'CCD area detector'
_diffrn_measurement_method 'phi and omega scans'
_diffrn_radiation_monochromator graphite
_diffrn_radiation_source 'fine-focus sealed tube'
_diffrn_radiation_type MoK\a
_diffrn_radiation_wavelength 0.71073
_diffrn_reflns_av_R_equivalents 0.0747
_diffrn_reflns_av_sigmaI/netI 0.0505
_diffrn_reflns_limit_h_max 13
_diffrn_reflns_limit_h_min -14
_diffrn_reflns_limit_k_max 15
_diffrn_reflns_limit_k_min -17
_diffrn_reflns_limit_l_max 19
_diffrn_reflns_limit_l_min -18
_diffrn_reflns_number 14968
_diffrn_reflns_theta_full 28.40
_diffrn_reflns_theta_max 28.40
_diffrn_reflns_theta_min 2.10
_exptl_absorpt_coefficient_mu 1.346
_exptl_absorpt_correction_T_max 0.8772
_exptl_absorpt_correction_T_min 0.7471
_exptl_absorpt_correction_type none
_exptl_crystal_colour blue
_exptl_crystal_density_diffrn 1.352
_exptl_crystal_density_meas 0
_exptl_crystal_description block
_exptl_crystal_F_000 868
_exptl_crystal_size_max 0.23
_exptl_crystal_size_mid 0.10
_exptl_crystal_size_min 0.10
_refine_diff_density_max 0.746
_refine_diff_density_min -0.382
_refine_diff_density_rms 0.077
_refine_ls_abs_structure_details 'Flack H D (1983), Acta Cryst. A39, 876-881'
_refine_ls_abs_structure_Flack 0.007(12)
_refine_ls_extinction_method none
_refine_ls_goodness_of_fit_ref 1.020
_refine_ls_hydrogen_treatment mixed
_refine_ls_matrix_type full
_refine_ls_number_parameters 228
_refine_ls_number_reflns 4995
_refine_ls_number_restraints 8
_refine_ls_restrained_S_all 1.030
_refine_ls_R_factor_all 0.0439
_refine_ls_R_factor_gt 0.0416
_refine_ls_shift/su_max 0.002
_refine_ls_shift/su_mean 0.000
_refine_ls_structure_factor_coef Fsqd
_refine_ls_weighting_details 'calc w=1/[\s^2^(Fo^2^)+(0.0669P)^2^+0.0000P] where P=(Fo^2^+2Fc^2^)/3'
_refine_ls_weighting_scheme calc
_refine_ls_wR_factor_gt 0.1040
_refine_ls_wR_factor_ref 0.1052
_reflns_number_gt 4671
_reflns_number_total 4995
_reflns_threshold_expression >2sigma(I)
_cod_data_source_file jo102124d_si_001.cif
_cod_data_source_block t
_cod_original_cell_volume 2023.8(11)
_cod_database_code 4025995

loop_
_symmetry_equiv_pos_as_xyz
'x, y, z'
'-x+1/2, -y, z+1/2'
'-x, y+1/2, -z+1/2'
'x+1/2, -y+1/2, -z'

loop_
_atom_site_label
_atom_site_type_symbol
_atom_site_fract_x
_atom_site_fract_y
_atom_site_fract_z
_atom_site_U_iso_or_equiv
_atom_site_adp_type
_atom_site_occupancy
_atom_site_symmetry_multiplicity
_atom_site_calc_flag
_atom_site_refinement_flags
_atom_site_disorder_assembly
_atom_site_disorder_group
Cu1 Cu 0.03842(3) 0.22118(2) 1.026411(19) 0.03268(10) Uani 1 1 d . . .
C1 C 0.0078(4) 0.2860(3) 1.2169(2) 0.0634(9) Uani 1 1 d D . .
H1A H 0.0942 0.2613 1.2194 0.076 Uiso 0.69 1 calc PR A 1
H1B H -0.0473 0.2330 1.2418 0.076 Uiso 0.69 1 calc PR A 1
H1C H -0.0657 0.2809 1.2547 0.076 Uiso 0.31 1 d PR A 2
H1D H 0.0529 0.2208 1.2177 0.076 Uiso 0.31 1 d PR A 2
C2 C -0.0066(7) 0.3888(4) 1.2676(3) 0.0664(14) Uani 0.69 1 d PD B 1
H2A H -0.0939 0.4012 1.2838 0.080 Uiso 0.69 1 calc PR B 1
H2B H 0.0447 0.3894 1.3215 0.080 Uiso 0.69 1 calc PR B 1
C2' C 0.0868(11) 0.3669(7) 1.2484(7) 0.056(3) Uani 0.31 1 d PD B 2
H2'1 H 0.1740 0.3536 1.2321 0.067 Uiso 0.31 1 calc PR B 2
H2'2 H 0.0811 0.3731 1.3132 0.067 Uiso 0.31 1 calc PR B 2
C3 C 0.0382(4) 0.4670(3) 1.2022(2) 0.0600(9) Uani 1 1 d D . .
H3A H 0.1289 0.4758 1.2069 0.072 Uiso 0.69 1 calc PR B 1
H3B H -0.0020 0.5338 1.2130 0.072 Uiso 0.69 1 calc PR B 1
H3C H -0.0344 0.4948 1.2333 0.072 Uiso 0.31 1 d PR B 2
H3D H 0.1032 0.5197 1.1981 0.072 Uiso 0.31 1 d PR B 2
C4 C 0.0026(3) 0.4253(2) 1.10877(19) 0.0400(6) Uani 1 1 d . B .
H4 H -0.0718 0.4622 1.0860 0.048 Uiso 1 1 calc R . .
C5 C 0.1082(3) 0.4314(2) 1.04129(19) 0.0398(6) Uani 1 1 d . . .
H5A H 0.1146 0.5020 1.0184 0.048 Uiso 1 1 calc R B .
H5B H 0.1875 0.4141 1.0703 0.048 Uiso 1 1 calc R . .
C6 C -0.0157(2) 0.3925(2) 0.90186(17) 0.0347(5) Uani 1 1 d . . .
H6 H -0.0822 0.4265 0.9370 0.042 Uiso 1 1 calc R B .
C7 C 0.0215(3) 0.4679(2) 0.82397(19) 0.0405(6) Uani 1 1 d . B .
C8 C 0.0472(3) 0.3923(2) 0.74408(18) 0.0417(6) Uani 1 1 d . . .
C9 C -0.0812(3) 0.3367(3) 0.7535(2) 0.0461(7) Uani 1 1 d . B .
H9 H -0.0957 0.2813 0.7093 0.055 Uiso 1 1 calc R . .
C10 C -0.0768(3) 0.2987(2) 0.85132(19) 0.0424(6) Uani 1 1 d . B .
H10A H -0.0256 0.2363 0.8570 0.051 Uiso 1 1 calc R . .
H10B H -0.1609 0.2843 0.8739 0.051 Uiso 1 1 calc R . .
C11 C -0.1061(3) 0.5158(3) 0.7951(2) 0.0548(8) Uani 1 1 d . . .
H11A H -0.1527 0.5407 0.8469 0.066 Uiso 1 1 calc R B .
H11B H -0.0932 0.5733 0.7538 0.066 Uiso 1 1 calc R . .
C12 C -0.1762(3) 0.4260(3) 0.7489(3) 0.0597(9) Uani 1 1 d . B .
H12A H -0.2533 0.4087 0.7808 0.072 Uiso 1 1 calc R . .
H12B H -0.1967 0.4433 0.6872 0.072 Uiso 1 1 calc R . .
C13 C 0.1220(4) 0.5482(2) 0.8439(3) 0.0566(8) Uani 1 1 d . . .
H13A H 0.1987 0.5135 0.8608 0.085 Uiso 1 1 calc R B .
H13B H 0.0945 0.5922 0.8922 0.085 Uiso 1 1 calc R . .
H13C H 0.1368 0.5898 0.7914 0.085 Uiso 1 1 calc R . .
C14 C 0.1621(3) 0.3207(3) 0.7551(2) 0.0509(7) Uani 1 1 d . B .
H14A H 0.2361 0.3622 0.7652 0.076 Uiso 1 1 calc R . .
H14B H 0.1730 0.2799 0.7016 0.076 Uiso 1 1 calc R . .
H14C H 0.1490 0.2752 0.8054 0.076 Uiso 1 1 calc R . .
C15 C 0.0627(4) 0.4480(3) 0.6531(2) 0.0601(9) Uani 1 1 d . B .
H15A H 0.1387 0.4887 0.6537 0.090 Uiso 1 1 calc R . .
H15B H -0.0084 0.4928 0.6429 0.090 Uiso 1 1 calc R . .
H15C H 0.0674 0.3971 0.6059 0.090 Uiso 1 1 calc R . .
C17 C 0.3049(8) 0.8228(5) 0.9818(5) 0.1058(19) Uani 1 1 d . B .
C16 C 0.4027(8) 0.8215(5) 0.9585(5) 0.119(2) Uani 1 1 d . . .
H16A H 0.4046 0.8303 0.8945 0.179 Uiso 1 1 calc R . .
H16B H 0.4406 0.7560 0.9740 0.179 Uiso 1 1 calc R . .
H16C H 0.4488 0.8772 0.9865 0.179 Uiso 1 1 calc R . .
Cl1 Cl -0.08840(8) 0.08962(6) 1.06397(5) 0.05053(19) Uani 1 1 d . . .
Cl2 Cl 0.18996(6) 0.12851(5) 0.95852(5) 0.04622(17) Uani 1 1 d . . .
N1 N 0.0853(2) 0.35875(16) 0.96613(15) 0.0347(4) Uani 1 1 d D B .
H1E H 0.1521(18) 0.342(2) 0.9383(18) 0.042 Uiso 1 1 d D . .
N3 N 0.1756(7) 0.8310(6) 1.0146(4) 0.147(2) Uani 1 1 d . . .
N2 N -0.0287(2) 0.31158(18) 1.12383(15) 0.0382(5) Uani 1 1 d D B .
H2C H -0.1086(10) 0.305(3) 1.121(2) 0.046 Uiso 1 1 d D . .

loop_
_atom_site_aniso_label
_atom_site_aniso_U_11
_atom_site_aniso_U_22
_atom_site_aniso_U_33
_atom_site_aniso_U_23
_atom_site_aniso_U_13
_atom_site_aniso_U_12
Cu1 0.03332(16) 0.02993(15) 0.03481(15) -0.00013(12) -0.00003(12) -0.00033(11)
C1 0.086(3) 0.062(2) 0.0415(15) 0.0000(15) -0.0033(16) 0.0028(19)
C2 0.072(4) 0.082(4) 0.045(3) -0.018(3) 0.003(2) -0.004(3)
C2' 0.056(6) 0.074(7) 0.037(5) -0.006(5) -0.014(5) -0.012(6)
C3 0.064(2) 0.0612(19) 0.0547(18) -0.0256(16) 0.0030(17) -0.0102(19)
C4 0.0378(13) 0.0341(13) 0.0481(14) -0.0084(11) -0.0031(11) 0.0005(10)
C5 0.0366(13) 0.0387(13) 0.0440(14) -0.0024(11) -0.0030(11) -0.0063(11)
C6 0.0337(13) 0.0312(12) 0.0391(12) 0.0028(10) 0.0016(10) 0.0001(10)
C7 0.0419(15) 0.0302(12) 0.0493(14) 0.0085(11) -0.0028(12) 0.0026(11)
C8 0.0432(14) 0.0394(13) 0.0427(13) 0.0079(11) -0.0006(12) 0.0008(12)
C9 0.0500(16) 0.0453(15) 0.0429(14) 0.0013(12) -0.0082(12) -0.0056(13)
C10 0.0433(15) 0.0401(14) 0.0439(14) 0.0032(11) -0.0052(11) -0.0099(12)
C11 0.0518(19) 0.0476(17) 0.065(2) 0.0124(15) -0.0074(16) 0.0151(14)
C12 0.0473(17) 0.066(2) 0.066(2) 0.0145(17) -0.0149(16) 0.0023(16)
C13 0.067(2) 0.0350(15) 0.068(2) 0.0130(14) -0.0079(17) -0.0106(14)
C14 0.0549(17) 0.0480(16) 0.0497(16) 0.0030(13) 0.0056(14) 0.0106(14)
C15 0.063(2) 0.069(2) 0.0477(16) 0.0185(16) 0.0010(15) 0.0006(18)
C17 0.124(5) 0.085(3) 0.108(4) 0.012(3) -0.022(4) -0.014(4)
C16 0.114(5) 0.084(4) 0.160(6) 0.022(4) -0.003(5) 0.006(4)
Cl1 0.0515(4) 0.0395(4) 0.0606(4) 0.0025(3) 0.0117(3) -0.0099(3)
Cl2 0.0348(3) 0.0396(3) 0.0642(4) -0.0036(3) 0.0061(3) 0.0045(2)
N1 0.0327(10) 0.0327(10) 0.0388(11) -0.0020(9) 0.0012(9) 0.0010(8)
N3 0.128(5) 0.177(6) 0.138(5) 0.018(5) -0.021(4) -0.031(5)
N2 0.0333(11) 0.0407(11) 0.0405(11) -0.0044(9) 0.0030(9) -0.0033(9)

loop_
_atom_type_symbol
_atom_type_description
_atom_type_scat_dispersion_real
_atom_type_scat_dispersion_imag
_atom_type_scat_source
C C 0.0033 0.0016 'International Tables Vol C Tables 4.2.6.8 and 6.1.1.4'
H H 0.0000 0.0000 'International Tables Vol C Tables 4.2.6.8 and 6.1.1.4'
N N 0.0061 0.0033 'International Tables Vol C Tables 4.2.6.8 and 6.1.1.4'
Cl Cl 0.1484 0.1585 'International Tables Vol C Tables 4.2.6.8 and 6.1.1.4'
Cu Cu 0.3201 1.2651 'International Tables Vol C Tables 4.2.6.8 and 6.1.1.4'

loop_
_geom_angle_atom_site_label_1
_geom_angle_atom_site_label_2
_geom_angle_atom_site_label_3
_geom_angle
N2 Cu1 N1 84.46(9)
N2 Cu1 Cl1 92.46(8)
N1 Cu1 Cl1 155.76(7)
N2 Cu1 Cl2 153.56(8)
N1 Cu1 Cl2 94.93(7)
Cl1 Cu1 Cl2 98.27(4)
C2' C1 N2 107.7(5)
C2' C1 C2 42.4(5)
N2 C1 C2 104.2(3)
C2' C1 H1A 70.5
N2 C1 H1A 110.9
C2 C1 H1A 110.9
C2' C1 H1B 138.2
N2 C1 H1B 110.9
C2 C1 H1B 110.9
H1A C1 H1B 108.9
C2' C1 H1C 109.6
N2 C1 H1C 110.7
C2 C1 H1C 71.9
H1A C1 H1C 135.9
H1B C1 H1C 40.7
C2' C1 H1D 109.8
N2 C1 H1D 109.6
C2 C1 H1D 142.5
H1A C1 H1D 41.2
H1B C1 H1D 71.7
H1C C1 H1D 109.5
C3 C2 C1 103.2(3)
C3 C2 H1C 131.6
C1 C2 H1C 36.7
C3 C2 H2A 111.1
C1 C2 H2A 111.1
H1C C2 H2A 77.8
C3 C2 H2B 111.1
C1 C2 H2B 111.1
H1C C2 H2B 109.9
H2A C2 H2B 109.1
C3 C2 H3C 38.1
C1 C2 H3C 130.0
H1C C2 H3C 134.8
H2A C2 H3C 75.3
H2B C2 H3C 112.9
C1 C2' C3 105.4(6)
C1 C2' H2'1 110.7
C3 C2' H2'1 110.7
C1 C2' H2'2 110.7
C3 C2' H2'2 110.7
H2'1 C2' H2'2 108.8
C2 C3 C4 106.3(3)
C2 C3 C2' 41.3(5)
C4 C3 C2' 101.2(4)
C2 C3 H3A 110.5
C4 C3 H3A 110.5
C2' C3 H3A 74.6
C2 C3 H3B 110.5
C4 C3 H3B 110.5
C2' C3 H3B 143.8
H3A C3 H3B 108.7
C2 C3 H3C 71.2
C4 C3 H3C 111.5
C2' C3 H3C 111.0
H3A C3 H3C 135.3
H3B C3 H3C 41.0
C2 C3 H3D 138.2
C4 C3 H3D 111.2
C2' C3 H3D 111.8
H3A C3 H3D 38.5
H3B C3 H3D 72.9
H3C C3 H3D 109.9
C5 C4 N2 108.2(2)
C5 C4 C3 113.7(3)
N2 C4 C3 104.8(3)
C5 C4 H4 110.0
N2 C4 H4 110.0
C3 C4 H4 110.0
N1 C5 C4 110.5(2)
N1 C5 H5A 109.6
C4 C5 H5A 109.6
N1 C5 H5B 109.6
C4 C5 H5B 109.6
H5A C5 H5B 108.1
N1 C6 C7 118.2(2)
N1 C6 C10 112.4(2)
C7 C6 C10 103.0(2)
N1 C6 H6 107.6
C7 C6 H6 107.6
C10 C6 H6 107.6
C13 C7 C11 113.6(2)
C13 C7 C8 116.8(3)
C11 C7 C8 100.8(3)
C13 C7 C6 117.0(2)
C11 C7 C6 103.4(2)
C8 C7 C6 103.0(2)
C14 C8 C15 106.7(3)
C14 C8 C9 114.4(2)
C15 C8 C9 112.9(3)
C14 C8 C7 115.4(3)
C15 C8 C7 113.6(2)
C9 C8 C7 93.7(2)
C12 C9 C10 107.5(3)
C12 C9 C8 103.3(2)
C10 C9 C8 101.9(2)
C12 C9 H9 114.3
C10 C9 H9 114.3
C8 C9 H9 114.3
C9 C10 C6 103.0(2)
C9 C10 H10A 111.2
C6 C10 H10A 111.2
C9 C10 H10B 111.2
C6 C10 H10B 111.2
H10A C10 H10B 109.1
C12 C11 C7 104.5(2)
C12 C11 H11A 110.8
C7 C11 H11A 110.8
C12 C11 H11B 110.8
C7 C11 H11B 110.8
H11A C11 H11B 108.9
C9 C12 C11 102.9(2)
C9 C12 H12A 111.2
C11 C12 H12A 111.2
C9 C12 H12B 111.2
C11 C12 H12B 111.2
H12A C12 H12B 109.1
C7 C13 H13A 109.5
C7 C13 H13B 109.5
H13A C13 H13B 109.5
C7 C13 H13C 109.5
H13A C13 H13C 109.5
H13B C13 H13C 109.5
C8 C14 H14A 109.5
C8 C14 H14B 109.5
H14A C14 H14B 109.5
C8 C14 H14C 109.5
H14A C14 H14C 109.5
H14B C14 H14C 109.5
C8 C15 H15A 109.5
C8 C15 H15B 109.5
H15A C15 H15B 109.5
C8 C15 H15C 109.5
H15A C15 H15C 109.5
H15B C15 H15C 109.5
C16 C17 N3 176.6(9)
C17 C16 H16A 109.5
C17 C16 H16B 109.5
H16A C16 H16B 109.5
C17 C16 H16C 109.5
H16A C16 H16C 109.5
H16B C16 H16C 109.5
C5 N1 C6 114.7(2)
C5 N1 Cu1 104.65(16)
C6 N1 Cu1 110.88(15)
C5 N1 H1E 113(2)
C6 N1 H1E 111(2)
Cu1 N1 H1E 102(2)
C17 N3 H5A 94.3
C1 N2 C4 107.2(2)
C1 N2 Cu1 117.5(2)
C4 N2 Cu1 112.08(17)
C1 N2 H2C 107(2)
C4 N2 H2C 108(2)
Cu1 N2 H2C 105(2)

loop_
_geom_bond_atom_site_label_1
_geom_bond_atom_site_label_2
_geom_bond_distance
Cu1 N2 1.988(2)
Cu1 N1 2.041(2)
Cu1 Cl1 2.2288(9)
Cu1 Cl2 2.2391(8)
C1 C2' 1.413(9)
C1 N2 1.475(4)
C1 C2 1.527(6)
C1 H1A 0.9700
C1 H1B 0.9700
C1 H1C 0.9637
C1 H1D 0.9638
C2 C3 1.477(6)
C2 H1C 1.5316
C2 H2A 0.9700
C2 H2B 0.9700
C2 H3C 1.4818
C2' C3 1.546(10)
C2' H2'1 0.9700
C2' H2'2 0.9700
C3 C4 1.537(4)
C3 H3A 0.9700
C3 H3B 0.9700
C3 H3C 0.9666
C3 H3D 0.9670
C4 C5 1.506(4)
C4 N2 1.512(4)
C4 H4 0.9800
C5 N1 1.476(3)
C5 H5A 0.9700
C5 H5B 0.9700
C6 N1 1.499(3)
C6 C7 1.561(4)
C6 C10 1.561(4)
C6 H6 0.9800
C7 C13 1.511(4)
C7 C11 1.546(4)
C7 C8 1.559(4)
C8 C14 1.534(4)
C8 C15 1.540(4)
C8 C9 1.544(4)
C9 C12 1.527(5)
C9 C10 1.536(4)
C9 H9 0.9800
C10 H10A 0.9700
C10 H10B 0.9700
C11 C12 1.533(5)
C11 H11A 0.9700
C11 H11B 0.9700
C12 H12A 0.9700
C12 H12B 0.9700
C13 H13A 0.9600
C13 H13B 0.9600
C13 H13C 0.9600
C14 H14A 0.9600
C14 H14B 0.9600
C14 H14C 0.9600
C15 H15A 0.9600
C15 H15B 0.9600
C15 H15C 0.9600
C17 C16 1.093(10)
C17 N3 1.459(10)
C16 H16A 0.9600
C16 H16B 0.9600
C16 H16C 0.9600
N1 H1E 0.846(10)
N3 H5A 4.2702
N2 H2C 0.851(10)

loop_
_geom_torsion_atom_site_label_1
_geom_torsion_atom_site_label_2
_geom_torsion_atom_site_label_3
_geom_torsion_atom_site_label_4
_geom_torsion
C2' C1 C2 C3 62.6(7)
N2 C1 C2 C3 -38.1(5)
N2 C1 C2' C3 33.0(8)
C2 C1 C2' C3 -58.9(6)
C1 C2 C3 C4 32.5(5)
C1 C2 C3 C2' -56.0(6)
C1 C2' C3 C2 64.7(7)
C1 C2' C3 C4 -37.3(8)
C2 C3 C4 C5 -133.2(4)
C2' C3 C4 C5 -90.9(5)
C2 C3 C4 N2 -15.2(4)
C2' C3 C4 N2 27.1(5)
N2 C4 C5 N1 43.8(3)
C3 C4 C5 N1 159.9(3)
N1 C6 C7 C13 -34.5(4)
C10 C6 C7 C13 -159.1(3)
N1 C6 C7 C11 -160.3(2)
C10 C6 C7 C11 75.1(3)
N1 C6 C7 C8 95.1(3)
C10 C6 C7 C8 -29.5(3)
C13 C7 C8 C14 62.9(3)
C11 C7 C8 C14 -173.4(3)
C6 C7 C8 C14 -66.8(3)
C13 C7 C8 C15 -60.8(4)
C11 C7 C8 C15 62.8(3)
C6 C7 C8 C15 169.5(3)
C13 C7 C8 C9 -177.7(2)
C11 C7 C8 C9 -54.1(2)
C6 C7 C8 C9 52.5(2)
C14 C8 C9 C12 174.7(3)
C15 C8 C9 C12 -63.0(3)
C7 C8 C9 C12 54.5(3)
C14 C8 C9 C10 63.3(3)
C15 C8 C9 C10 -174.5(3)
C7 C8 C9 C10 -56.9(3)
C12 C9 C10 C6 -67.8(3)
C8 C9 C10 C6 40.5(3)
N1 C6 C10 C9 -134.6(2)
C7 C6 C10 C9 -6.3(3)
C13 C7 C11 C12 161.5(3)
C8 C7 C11 C12 35.8(3)
C6 C7 C11 C12 -70.6(3)
C10 C9 C12 C11 73.2(3)
C8 C9 C12 C11 -34.0(3)
C7 C11 C12 C9 -1.5(3)
C4 C5 N1 C6 73.9(3)
C4 C5 N1 Cu1 -47.9(2)
C7 C6 N1 C5 85.1(3)
C10 C6 N1 C5 -155.0(2)
C7 C6 N1 Cu1 -156.59(18)
C10 C6 N1 Cu1 -36.8(2)
N2 Cu1 N1 C5 29.56(17)
Cl1 Cu1 N1 C5 113.21(19)
Cl2 Cu1 N1 C5 -123.90(16)
N2 Cu1 N1 C6 -94.68(17)
Cl1 Cu1 N1 C6 -11.0(3)
Cl2 Cu1 N1 C6 111.87(16)
C16 C17 N3 H5A -164.2
C2' C1 N2 C4 -15.1(6)
C2 C1 N2 C4 28.9(4)
C2' C1 N2 Cu1 112.1(6)
C2 C1 N2 Cu1 156.1(3)
C5 C4 N2 C1 112.7(3)
C3 C4 N2 C1 -9.0(3)
C5 C4 N2 Cu1 -17.6(3)
C3 C4 N2 Cu1 -139.3(2)
N1 Cu1 N2 C1 -131.5(2)
Cl1 Cu1 N2 C1 72.6(2)
Cl2 Cu1 N2 C1 -41.6(3)
N1 Cu1 N2 C4 -6.72(19)
Cl1 Cu1 N2 C4 -162.61(18)
Cl2 Cu1 N2 C4 83.2(2)
